data_4025277
loop_
_publ_author_name
'Marcin Ptaszek'
'Doroth\'ee Lahaye'
'Michael Krayer'
'Chinnasamy Muthiah'
'Jonathan S. Lindsey'

_publ_contact_author_address
;Department of Chemistry 
North Carolina State University 
Raleigh, NC 27695-8204    
;
_publ_contact_author_email jlindsey@ncsu.edu
_publ_contact_author_fax 919-513-2830
_publ_contact_author_name 'Jonathan S. Lindsey'
_publ_contact_author_phone 919-515-6406
_publ_section_title
;
 De Novo Synthesis of Long-Wavelength Absorbing
 Chlorin-13,15-dicarboximides
;
_journal_name_full 'Journal of Organic Chemistry'
_journal_page_first 1659
_journal_page_last 1673
_journal_paper_doi 10.1021/jo902649d
_journal_volume 75
_journal_year 2010
_chemical_formula_sum 'C49 H53 N5 O2'
_chemical_formula_weight 743.96
_chemical_name_systematic
; 
 ? 
;
_space_group_IT_number 2
_symmetry_cell_setting triclinic
_symmetry_space_group_name_Hall '-P 1'
_symmetry_space_group_name_H-M 'P -1'
_atom_sites_solution_hydrogens geom
_atom_sites_solution_primary direct
_atom_sites_solution_secondary difmap
_audit_creation_method SHELXL-97
_cell_angle_alpha 88.480(4)
_cell_angle_beta 82.802(4)
_cell_angle_gamma 69.955(4)
_cell_formula_units_Z 2
_cell_length_a 10.1505(8)
_cell_length_b 12.6042(9)
_cell_length_c 16.4879(12)
_cell_measurement_reflns_used 9995
_cell_measurement_temperature 110
_cell_measurement_theta_max 22.66
_cell_measurement_theta_min 2.45
_cell_volume 1965.7(3)
_computing_cell_refinement SAINT
_computing_data_collection Apex2
_computing_data_reduction SAINT
_computing_molecular_graphics NRCVAX
_computing_publication_material cif2tables.py
_computing_structure_refinement XL
_computing_structure_solution SIR92
_diffrn_ambient_temperature 110
_diffrn_measured_fraction_theta_full 0.968
_diffrn_measured_fraction_theta_max 0.968
_diffrn_measurement_device_type 'Bruker-Nonius Kappa Axis X8 Apex2'
_diffrn_measurement_method 'omega and phi scans'
_diffrn_radiation_monochromator graphite
_diffrn_radiation_source 'fine-focus sealed tube'
_diffrn_radiation_type MoK\a
_diffrn_radiation_wavelength 0.71073
_diffrn_reflns_av_R_equivalents 0.0860
_diffrn_reflns_av_sigmaI/netI 0.0779
_diffrn_reflns_limit_h_max 9
_diffrn_reflns_limit_h_min -10
_diffrn_reflns_limit_k_max 13
_diffrn_reflns_limit_k_min -13
_diffrn_reflns_limit_l_max 17
_diffrn_reflns_limit_l_min -18
_diffrn_reflns_number 33896
_diffrn_reflns_theta_full 22.93
_diffrn_reflns_theta_max 22.93
_diffrn_reflns_theta_min 2.11
_exptl_absorpt_coefficient_mu 0.077
_exptl_absorpt_correction_T_max 0.9977
_exptl_absorpt_correction_T_min 0.9705
_exptl_absorpt_correction_type multi-scan
_exptl_absorpt_process_details SADABS
_exptl_crystal_colour 'orangeish pink'
_exptl_crystal_density_diffrn 1.257
_exptl_crystal_density_method 'not measured'
_exptl_crystal_description plate
_exptl_crystal_F_000 796
_exptl_crystal_size_max 0.39
_exptl_crystal_size_mid 0.10
_exptl_crystal_size_min 0.03
_refine_diff_density_max 0.682
_refine_diff_density_min -0.355
_refine_diff_density_rms 0.090
_refine_ls_extinction_method none
_refine_ls_goodness_of_fit_ref 1.043
_refine_ls_hydrogen_treatment constr
_refine_ls_matrix_type full
_refine_ls_number_parameters 505
_refine_ls_number_reflns 5238
_refine_ls_number_restraints 0
_refine_ls_restrained_S_all 1.043
_refine_ls_R_factor_all 0.1248
_refine_ls_R_factor_gt 0.0678
_refine_ls_shift/su_max 0.000
_refine_ls_shift/su_mean 0.000
_refine_ls_structure_factor_coef Fsqd
_refine_ls_weighting_details 'calc w=1/[\s^2^(Fo^2^)+(0.1267P)^2^+2.2265P] where P=(Fo^2^+2Fc^2^)/3'
_refine_ls_weighting_scheme calc
_refine_ls_wR_factor_gt 0.1813
_refine_ls_wR_factor_ref 0.2366
_reflns_number_gt 3247
_reflns_number_total 5238
_reflns_threshold_expression >2sigma(I)
_cod_data_source_file jo902649d_si_002.cif
_cod_data_source_block x10012
_cod_database_code 4025277

loop_
_symmetry_equiv_pos_as_xyz
'x, y, z'
'-x, -y, -z'

loop_
_atom_site_label
_atom_site_type_symbol
_atom_site_fract_x
_atom_site_fract_y
_atom_site_fract_z
_atom_site_U_iso_or_equiv
_atom_site_adp_type
_atom_site_occupancy
_atom_site_symmetry_multiplicity
_atom_site_calc_flag
_atom_site_refinement_flags
_atom_site_disorder_assembly
_atom_site_disorder_group
O1 O 0.1492(3) 0.6713(2) 0.17183(16) 0.0319(8) Uani 1 1 d . . .
O2 O 0.0621(4) 0.6047(3) 0.07828(18) 0.0422(9) Uani 1 1 d . . .
N1 N -0.5066(4) 0.5760(3) 0.3745(2) 0.0310(10) Uani 1 1 d . . .
H1N H -0.4342 0.5999 0.3714 0.037 Uiso 1 1 calc R . .
N2 N -0.4001(4) 0.6976(3) 0.4797(2) 0.0298(10) Uani 1 1 d . . .
N3 N -0.1601(4) 0.6747(3) 0.35809(19) 0.0267(9) Uani 1 1 d . . .
H3N H -0.2329 0.6512 0.3620 0.032 Uiso 1 1 calc R . .
N4 N -0.2611(4) 0.5551(3) 0.2450(2) 0.0292(9) Uani 1 1 d . . .
N5 N 0.2381(4) 0.7604(3) 0.2603(2) 0.0310(10) Uani 1 1 d . . .
C1 C -0.5297(5) 0.5116(3) 0.3161(3) 0.0311(12) Uani 1 1 d . . .
C2 C -0.6553(5) 0.4908(4) 0.3452(3) 0.0331(12) Uani 1 1 d . . .
H2 H -0.6969 0.4475 0.3176 0.040 Uiso 1 1 calc R . .
C3 C -0.7069(5) 0.5434(4) 0.4196(3) 0.0339(12) Uani 1 1 d . . .
H3 H -0.7907 0.5434 0.4525 0.041 Uiso 1 1 calc R . .
C4 C -0.6135(5) 0.5980(4) 0.4392(3) 0.0299(11) Uani 1 1 d . . .
C5 C -0.6224(5) 0.6608(3) 0.5084(3) 0.0312(11) Uani 1 1 d . . .
H5 H -0.7049 0.6747 0.5466 0.037 Uiso 1 1 calc R . .
C6 C -0.5215(5) 0.7058(3) 0.5276(2) 0.0305(12) Uani 1 1 d . . .
C7 C -0.5331(5) 0.7659(4) 0.6038(3) 0.0323(12) Uani 1 1 d . . .
H7 H -0.6100 0.7838 0.6463 0.039 Uiso 1 1 calc R . .
C8 C -0.4156(5) 0.7911(3) 0.6026(2) 0.0317(12) Uani 1 1 d . . .
H8 H -0.3916 0.8294 0.6442 0.038 Uiso 1 1 calc R . .
C9 C -0.3313(5) 0.7481(3) 0.5246(2) 0.0279(11) Uani 1 1 d . . .
C10 C -0.2010(5) 0.7587(3) 0.4986(2) 0.0268(11) Uani 1 1 d . . .
C11 C -0.1238(5) 0.7279(3) 0.4205(2) 0.0256(11) Uani 1 1 d . . .
C12 C -0.0025(5) 0.7500(3) 0.3896(2) 0.0286(11) Uani 1 1 d . . .
H12 H 0.0473 0.7847 0.4188 0.034 Uiso 1 1 calc R . .
C13 C 0.0337(5) 0.7125(3) 0.3084(2) 0.0267(11) Uani 1 1 d . . .
C14 C -0.0658(5) 0.6649(3) 0.2905(2) 0.0271(11) Uani 1 1 d . . .
C15 C -0.0614(5) 0.6175(3) 0.2119(2) 0.0270(11) Uani 1 1 d . . .
C16 C -0.1553(5) 0.5668(3) 0.1913(2) 0.0270(11) Uani 1 1 d . . .
C17 C -0.1520(5) 0.5183(4) 0.1070(2) 0.0304(11) Uani 1 1 d . . .
H17A H -0.1802 0.5791 0.0667 0.036 Uiso 1 1 calc R . .
H17B H -0.0566 0.4651 0.0873 0.036 Uiso 1 1 calc R . .
C18 C -0.2581(5) 0.4577(3) 0.1207(2) 0.0281(11) Uani 1 1 d . . .
C19 C -0.3285(5) 0.4981(3) 0.2079(2) 0.0279(11) Uani 1 1 d . . .
C20 C -0.4455(5) 0.4750(3) 0.2414(2) 0.0305(12) Uani 1 1 d . . .
H20 H -0.4738 0.4270 0.2093 0.037 Uiso 1 1 calc R . .
C21 C -0.1836(5) 0.3286(4) 0.1211(3) 0.0375(13) Uani 1 1 d . . .
H21A H -0.1402 0.3014 0.0656 0.056 Uiso 1 1 calc R . .
H21B H -0.2529 0.2923 0.1401 0.056 Uiso 1 1 calc R . .
H21C H -0.1103 0.3101 0.1578 0.056 Uiso 1 1 calc R . .
C22 C -0.3631(5) 0.4871(4) 0.0585(3) 0.0359(12) Uani 1 1 d . . .
H22A H -0.4005 0.5692 0.0526 0.054 Uiso 1 1 calc R . .
H22B H -0.4409 0.4596 0.0773 0.054 Uiso 1 1 calc R . .
H22C H -0.3156 0.4514 0.0057 0.054 Uiso 1 1 calc R . .
C23 C -0.1334(5) 0.8080(3) 0.5562(2) 0.0273(11) Uani 1 1 d . . .
C24 C -0.1615(5) 0.9258(3) 0.5582(2) 0.0313(12) Uani 1 1 d . . .
C25 C -0.0955(5) 0.9687(4) 0.6103(3) 0.0368(13) Uani 1 1 d . . .
H25 H -0.1155 1.0480 0.6123 0.044 Uiso 1 1 calc R . .
C26 C -0.0011(5) 0.9007(4) 0.6597(3) 0.0348(12) Uani 1 1 d . . .
C27 C 0.0261(5) 0.7841(4) 0.6562(2) 0.0333(12) Uani 1 1 d . . .
H27 H 0.0910 0.7358 0.6894 0.040 Uiso 1 1 calc R . .
C28 C -0.0401(5) 0.7376(4) 0.6052(2) 0.0299(12) Uani 1 1 d . . .
C29 C -0.2617(6) 1.0031(4) 0.5045(3) 0.0433(14) Uani 1 1 d . . .
H29A H -0.2275 0.9811 0.4471 0.065 Uiso 1 1 calc R . .
H29B H -0.2670 1.0811 0.5133 0.065 Uiso 1 1 calc R . .
H29C H -0.3558 0.9974 0.5182 0.065 Uiso 1 1 calc R . .
C30 C 0.0685(6) 0.9502(4) 0.7165(3) 0.0483(15) Uani 1 1 d . . .
H30A H 0.1276 0.9875 0.6846 0.072 Uiso 1 1 calc R . .
H30B H 0.1274 0.8898 0.7485 0.072 Uiso 1 1 calc R . .
H30C H -0.0043 1.0054 0.7536 0.072 Uiso 1 1 calc R . .
C31 C -0.0094(5) 0.6109(3) 0.6065(3) 0.0361(12) Uani 1 1 d . . .
H31A H -0.0922 0.5953 0.6338 0.054 Uiso 1 1 calc R . .
H31B H 0.0719 0.5747 0.6362 0.054 Uiso 1 1 calc R . .
H31C H 0.0118 0.5809 0.5503 0.054 Uiso 1 1 calc R . .
C32 C 0.1458(5) 0.7180(3) 0.2491(2) 0.0262(11) Uani 1 1 d . . .
C33 C 0.0477(5) 0.6296(4) 0.1498(3) 0.0309(12) Uani 1 1 d . . .
C34 C 0.3430(5) 0.7602(4) 0.1922(3) 0.0347(12) Uani 1 1 d . . .
H34A H 0.2948 0.8054 0.1476 0.042 Uiso 1 1 calc R . .
H34B H 0.3913 0.6818 0.1713 0.042 Uiso 1 1 calc R . .
C35 C 0.4521(5) 0.8074(4) 0.2142(3) 0.0337(12) Uani 1 1 d . . .
C36 C 0.5570(5) 0.8114(4) 0.1538(3) 0.0392(13) Uani 1 1 d . . .
H36 H 0.5587 0.7844 0.1003 0.047 Uiso 1 1 calc R . .
C37 C 0.6592(6) 0.8541(4) 0.1697(3) 0.0503(15) Uani 1 1 d . . .
H37 H 0.7315 0.8554 0.1275 0.060 Uiso 1 1 calc R . .
C38 C 0.6571(6) 0.8950(4) 0.2471(4) 0.0493(14) Uani 1 1 d . . .
H38 H 0.7264 0.9259 0.2580 0.059 Uiso 1 1 calc R . .
C39 C 0.5540(6) 0.8905(4) 0.3078(3) 0.0442(13) Uani 1 1 d . . .
H39 H 0.5532 0.9177 0.3611 0.053 Uiso 1 1 calc R . .
C40 C 0.4508(5) 0.8472(4) 0.2929(3) 0.0366(12) Uani 1 1 d . . .
H40 H 0.3800 0.8446 0.3356 0.044 Uiso 1 1 calc R . .
C1S C 0.4517(8) 0.2406(6) 0.1041(6) 0.109(3) Uani 1 1 d . . .
H1S1 H 0.5300 0.2318 0.1368 0.131 Uiso 1 1 calc R . .
H1S2 H 0.4735 0.2759 0.0521 0.131 Uiso 1 1 calc R . .
C2S C 0.4549(8) 0.1289(5) 0.0844(4) 0.083(2) Uani 1 1 d . . .
H2S1 H 0.4673 0.1207 0.0241 0.099 Uiso 1 1 calc R . .
H2S2 H 0.5397 0.0737 0.1042 0.099 Uiso 1 1 calc R . .
C3S C 0.3400(10) 0.0992(7) 0.1148(10) 0.197(7) Uani 1 1 d . . .
H3S1 H 0.3736 0.0391 0.1549 0.236 Uiso 1 1 calc R . .
H3S2 H 0.3157 0.0634 0.0688 0.236 Uiso 1 1 calc R . .
C4S C 0.2127(8) 0.1762(6) 0.1523(4) 0.089(2) Uani 1 1 d . . .
H4S1 H 0.1852 0.1430 0.2040 0.107 Uiso 1 1 calc R . .
H4S2 H 0.1389 0.1842 0.1163 0.107 Uiso 1 1 calc R . .
C5S C 0.2118(9) 0.2904(6) 0.1712(5) 0.090(2) Uani 1 1 d . . .
H5S1 H 0.1315 0.3456 0.1474 0.108 Uiso 1 1 calc R . .
H5S2 H 0.1916 0.3015 0.2313 0.108 Uiso 1 1 calc R . .
C6S C 0.3286(10) 0.3178(6) 0.1462(7) 0.145(5) Uani 1 1 d . . .
H6S1 H 0.3568 0.3431 0.1956 0.174 Uiso 1 1 calc R . .
H6S2 H 0.2984 0.3846 0.1111 0.174 Uiso 1 1 calc R . .
C7S C 0.8827(6) 1.0366(4) 0.0652(3) 0.0531(16) Uani 1 1 d . . .
H7S1 H 0.7898 1.0347 0.0905 0.064 Uiso 1 1 calc R . .
H7S2 H 0.9114 1.0860 0.0997 0.064 Uiso 1 1 calc R . .
C8S C 0.9902(6) 0.9187(4) 0.0627(3) 0.0481(15) Uani 1 1 d . . .
H8S1 H 1.0018 0.8920 0.1192 0.058 Uiso 1 1 calc R . .
H8S2 H 0.9553 0.8670 0.0345 0.058 Uiso 1 1 calc R . .
C9S C 1.1310(6) 0.9151(4) 0.0190(3) 0.0519(16) Uani 1 1 d . . .
H9S1 H 1.1964 0.8359 0.0147 0.062 Uiso 1 1 calc R . .
H9S2 H 1.1718 0.9586 0.0512 0.062 Uiso 1 1 calc R . .

loop_
_atom_site_aniso_label
_atom_site_aniso_U_11
_atom_site_aniso_U_22
_atom_site_aniso_U_33
_atom_site_aniso_U_23
_atom_site_aniso_U_13
_atom_site_aniso_U_12
O1 0.037(2) 0.0352(17) 0.0246(16) -0.0196(13) 0.0042(14) -0.0150(15)
O2 0.053(2) 0.054(2) 0.0230(19) -0.0210(15) 0.0062(15) -0.0238(18)
N1 0.032(3) 0.033(2) 0.027(2) -0.0122(17) 0.0033(18) -0.0112(18)
N2 0.035(3) 0.027(2) 0.025(2) -0.0131(16) 0.0036(19) -0.0080(18)
N3 0.029(2) 0.0253(19) 0.025(2) -0.0162(15) 0.0018(17) -0.0097(17)
N4 0.034(3) 0.027(2) 0.024(2) -0.0128(16) -0.0020(18) -0.0083(18)
N5 0.035(3) 0.028(2) 0.031(2) -0.0136(16) 0.0024(18) -0.0120(19)
C1 0.037(3) 0.026(2) 0.031(3) -0.009(2) -0.005(2) -0.011(2)
C2 0.035(3) 0.031(3) 0.034(3) -0.006(2) -0.004(2) -0.012(2)
C3 0.033(3) 0.030(3) 0.034(3) -0.006(2) -0.001(2) -0.007(2)
C4 0.026(3) 0.027(2) 0.033(3) -0.002(2) -0.002(2) -0.004(2)
C5 0.028(3) 0.029(2) 0.030(3) -0.010(2) 0.005(2) -0.003(2)
C6 0.035(3) 0.024(2) 0.025(2) -0.0094(19) 0.000(2) -0.001(2)
C7 0.035(3) 0.029(2) 0.026(2) -0.0117(19) 0.007(2) -0.005(2)
C8 0.040(3) 0.023(2) 0.024(2) -0.0164(18) 0.003(2) -0.003(2)
C9 0.036(3) 0.022(2) 0.020(2) -0.0106(18) 0.001(2) -0.003(2)
C10 0.037(3) 0.017(2) 0.022(2) -0.0097(18) -0.001(2) -0.004(2)
C11 0.031(3) 0.020(2) 0.025(2) -0.0142(18) -0.001(2) -0.006(2)
C12 0.036(3) 0.022(2) 0.025(2) -0.0151(18) -0.003(2) -0.006(2)
C13 0.032(3) 0.021(2) 0.024(2) -0.0115(18) 0.000(2) -0.006(2)
C14 0.031(3) 0.020(2) 0.026(2) -0.0113(18) 0.002(2) -0.003(2)
C15 0.033(3) 0.026(2) 0.021(2) -0.0135(18) 0.001(2) -0.009(2)
C16 0.036(3) 0.022(2) 0.020(2) -0.0106(18) 0.000(2) -0.006(2)
C17 0.040(3) 0.031(2) 0.020(2) -0.0153(19) 0.000(2) -0.012(2)
C18 0.030(3) 0.027(2) 0.023(2) -0.0157(18) 0.001(2) -0.006(2)
C19 0.033(3) 0.023(2) 0.025(2) -0.0118(19) -0.001(2) -0.006(2)
C20 0.034(3) 0.029(2) 0.028(2) -0.0136(19) -0.001(2) -0.010(2)
C21 0.044(3) 0.031(3) 0.034(3) -0.017(2) 0.001(2) -0.009(2)
C22 0.038(3) 0.042(3) 0.027(2) -0.016(2) -0.002(2) -0.012(2)
C23 0.036(3) 0.026(2) 0.017(2) -0.0118(19) 0.001(2) -0.008(2)
C24 0.043(3) 0.026(2) 0.023(2) -0.0124(19) 0.001(2) -0.010(2)
C25 0.052(4) 0.025(2) 0.031(3) -0.016(2) 0.000(2) -0.010(2)
C26 0.042(3) 0.038(3) 0.024(2) -0.016(2) 0.003(2) -0.015(2)
C27 0.043(3) 0.032(3) 0.022(2) -0.011(2) -0.001(2) -0.009(2)
C28 0.039(3) 0.030(2) 0.018(2) -0.0161(19) 0.007(2) -0.011(2)
C29 0.062(4) 0.025(2) 0.040(3) -0.013(2) -0.007(3) -0.010(2)
C30 0.071(4) 0.042(3) 0.036(3) -0.016(2) -0.010(3) -0.023(3)
C31 0.047(3) 0.030(3) 0.030(3) -0.011(2) -0.005(2) -0.011(2)
C32 0.035(3) 0.022(2) 0.019(2) -0.0115(18) -0.001(2) -0.007(2)
C33 0.035(3) 0.029(2) 0.027(3) -0.013(2) 0.000(2) -0.010(2)
C34 0.035(3) 0.035(3) 0.032(3) -0.011(2) 0.006(2) -0.011(2)
C35 0.032(3) 0.027(2) 0.039(3) -0.007(2) 0.000(2) -0.008(2)
C36 0.037(3) 0.035(3) 0.044(3) -0.010(2) 0.001(3) -0.011(2)
C37 0.049(4) 0.041(3) 0.059(4) -0.002(3) 0.002(3) -0.014(3)
C38 0.040(4) 0.038(3) 0.074(4) 0.001(3) -0.018(3) -0.015(3)
C39 0.043(4) 0.039(3) 0.054(3) -0.010(2) -0.015(3) -0.014(3)
C40 0.037(3) 0.031(3) 0.040(3) -0.010(2) -0.004(2) -0.009(2)
C1S 0.071(6) 0.081(5) 0.177(8) -0.061(5) 0.022(5) -0.036(4)
C2S 0.085(6) 0.060(4) 0.094(5) -0.005(4) 0.000(4) -0.017(4)
C3S 0.056(6) 0.065(5) 0.45(2) -0.064(9) 0.036(9) -0.020(5)
C4S 0.085(6) 0.094(5) 0.086(5) -0.035(4) 0.008(4) -0.030(5)
C5S 0.085(6) 0.060(4) 0.107(6) -0.017(4) 0.014(5) -0.008(4)
C6S 0.129(8) 0.063(5) 0.241(11) -0.093(6) 0.096(8) -0.063(5)
C7S 0.064(4) 0.040(3) 0.047(3) -0.011(2) 0.008(3) -0.012(3)
C8S 0.068(4) 0.034(3) 0.036(3) -0.013(2) -0.003(3) -0.010(3)
C9S 0.063(4) 0.037(3) 0.051(3) -0.022(2) -0.014(3) -0.006(3)

loop_
_atom_type_symbol
_atom_type_description
_atom_type_scat_dispersion_real
_atom_type_scat_dispersion_imag
_atom_type_scat_source
C C 0.0033 0.0016 'International Tables Vol C Tables 4.2.6.8 and 6.1.1.4'
H H 0.0000 0.0000 'International Tables Vol C Tables 4.2.6.8 and 6.1.1.4'
N N 0.0061 0.0033 'International Tables Vol C Tables 4.2.6.8 and 6.1.1.4'
O O 0.0106 0.0060 'International Tables Vol C Tables 4.2.6.8 and 6.1.1.4'

loop_
_geom_angle_atom_site_label_1
_geom_angle_atom_site_label_2
_geom_angle_atom_site_label_3
_geom_angle
_geom_angle_site_symmetry_1
_geom_angle_site_symmetry_3
_geom_angle_publ_flag
C33 O1 C32 124.9(3) . . ?
C1 N1 C4 110.1(4) . . ?
C1 N1 H1N 125.0 . . ?
C4 N1 H1N 125.0 . . ?
C6 N2 C9 105.1(3) . . ?
C14 N3 C11 109.3(4) . . ?
C14 N3 H3N 125.3 . . ?
C11 N3 H3N 125.3 . . ?
C16 N4 C19 108.9(3) . . ?
C32 N5 C34 118.2(4) . . ?
N1 C1 C20 126.3(5) . . ?
N1 C1 C2 107.0(4) . . ?
C20 C1 C2 126.8(4) . . ?
C3 C2 C1 108.5(4) . . ?
C3 C2 H2 125.8 . . ?
C1 C2 H2 125.8 . . ?
C2 C3 C4 108.1(4) . . ?
C2 C3 H3 125.9 . . ?
C4 C3 H3 125.9 . . ?
C5 C4 N1 124.9(5) . . ?
C5 C4 C3 128.7(4) . . ?
N1 C4 C3 106.4(4) . . ?
C4 C5 C6 126.3(4) . . ?
C4 C5 H5 116.8 . . ?
C6 C5 H5 116.8 . . ?
N2 C6 C5 125.2(4) . . ?
N2 C6 C7 111.0(4) . . ?
C5 C6 C7 123.7(4) . . ?
C8 C7 C6 107.1(4) . . ?
C8 C7 H7 126.5 . . ?
C6 C7 H7 126.5 . . ?
C7 C8 C9 106.2(4) . . ?
C7 C8 H8 126.9 . . ?
C9 C8 H8 126.9 . . ?
N2 C9 C10 124.8(4) . . ?
N2 C9 C8 110.6(4) . . ?
C10 C9 C8 124.5(4) . . ?
C9 C10 C11 125.6(4) . . ?
C9 C10 C23 119.2(4) . . ?
C11 C10 C23 115.1(4) . . ?
C12 C11 N3 107.1(3) . . ?
C12 C11 C10 126.8(4) . . ?
N3 C11 C10 126.1(4) . . ?
C11 C12 C13 108.2(4) . . ?
C11 C12 H12 125.9 . . ?
C13 C12 H12 125.9 . . ?
C12 C13 C14 107.2(4) . . ?
C12 C13 C32 130.7(4) . . ?
C14 C13 C32 122.2(4) . . ?
N3 C14 C13 108.2(4) . . ?
N3 C14 C15 129.2(4) . . ?
C13 C14 C15 122.6(4) . . ?
C16 C15 C14 125.0(4) . . ?
C16 C15 C33 119.8(4) . . ?
C14 C15 C33 115.2(4) . . ?
N4 C16 C15 123.1(4) . . ?
N4 C16 C17 112.0(4) . . ?
C15 C16 C17 124.9(4) . . ?
C18 C17 C16 103.7(3) . . ?
C18 C17 H17A 111.0 . . ?
C16 C17 H17A 111.0 . . ?
C18 C17 H17B 111.0 . . ?
C16 C17 H17B 111.0 . . ?
H17A C17 H17B 109.0 . . ?
C17 C18 C22 113.2(4) . . ?
C17 C18 C19 101.5(3) . . ?
C22 C18 C19 112.6(4) . . ?
C17 C18 C21 111.2(4) . . ?
C22 C18 C21 109.4(4) . . ?
C19 C18 C21 108.6(3) . . ?
N4 C19 C20 126.0(4) . . ?
N4 C19 C18 112.8(4) . . ?
C20 C19 C18 121.2(4) . . ?
C19 C20 C1 129.4(4) . . ?
C19 C20 H20 115.3 . . ?
C1 C20 H20 115.3 . . ?
C18 C21 H21A 109.5 . . ?
C18 C21 H21B 109.5 . . ?
H21A C21 H21B 109.5 . . ?
C18 C21 H21C 109.5 . . ?
H21A C21 H21C 109.5 . . ?
H21B C21 H21C 109.5 . . ?
C18 C22 H22A 109.5 . . ?
C18 C22 H22B 109.5 . . ?
H22A C22 H22B 109.5 . . ?
C18 C22 H22C 109.5 . . ?
H22A C22 H22C 109.5 . . ?
H22B C22 H22C 109.5 . . ?
C28 C23 C24 120.3(4) . . ?
C28 C23 C10 119.8(4) . . ?
C24 C23 C10 119.9(4) . . ?
C25 C24 C23 118.7(4) . . ?
C25 C24 C29 120.5(4) . . ?
C23 C24 C29 120.8(4) . . ?
C24 C25 C26 122.5(4) . . ?
C24 C25 H25 118.8 . . ?
C26 C25 H25 118.8 . . ?
C25 C26 C27 117.8(4) . . ?
C25 C26 C30 121.2(4) . . ?
C27 C26 C30 120.9(4) . . ?
C28 C27 C26 121.4(4) . . ?
C28 C27 H27 119.3 . . ?
C26 C27 H27 119.3 . . ?
C23 C28 C27 119.2(4) . . ?
C23 C28 C31 122.1(4) . . ?
C27 C28 C31 118.7(4) . . ?
C24 C29 H29A 109.5 . . ?
C24 C29 H29B 109.5 . . ?
H29A C29 H29B 109.5 . . ?
C24 C29 H29C 109.5 . . ?
H29A C29 H29C 109.5 . . ?
H29B C29 H29C 109.5 . . ?
C26 C30 H30A 109.5 . . ?
C26 C30 H30B 109.5 . . ?
H30A C30 H30B 109.5 . . ?
C26 C30 H30C 109.5 . . ?
H30A C30 H30C 109.5 . . ?
H30B C30 H30C 109.5 . . ?
C28 C31 H31A 109.5 . . ?
C28 C31 H31B 109.5 . . ?
H31A C31 H31B 109.5 . . ?
C28 C31 H31C 109.5 . . ?
H31A C31 H31C 109.5 . . ?
H31B C31 H31C 109.5 . . ?
N5 C32 O1 119.3(4) . . ?
N5 C32 C13 125.9(4) . . ?
O1 C32 C13 114.8(4) . . ?
O2 C33 O1 114.3(4) . . ?
O2 C33 C15 125.9(4) . . ?
O1 C33 C15 119.8(4) . . ?
N5 C34 C35 113.2(4) . . ?
N5 C34 H34A 108.9 . . ?
C35 C34 H34A 108.9 . . ?
N5 C34 H34B 108.9 . . ?
C35 C34 H34B 108.9 . . ?
H34A C34 H34B 107.7 . . ?
C36 C35 C40 119.0(5) . . ?
C36 C35 C34 118.1(4) . . ?
C40 C35 C34 122.9(4) . . ?
C37 C36 C35 121.0(5) . . ?
C37 C36 H36 119.5 . . ?
C35 C36 H36 119.5 . . ?
C36 C37 C38 120.2(5) . . ?
C36 C37 H37 119.9 . . ?
C38 C37 H37 119.9 . . ?
C39 C38 C37 119.3(5) . . ?
C39 C38 H38 120.4 . . ?
C37 C38 H38 120.4 . . ?
C38 C39 C40 121.3(5) . . ?
C38 C39 H39 119.4 . . ?
C40 C39 H39 119.4 . . ?
C39 C40 C35 119.3(5) . . ?
C39 C40 H40 120.4 . . ?
C35 C40 H40 120.4 . . ?
C6S C1S C2S 119.6(7) . . ?
C6S C1S H1S1 107.4 . . ?
C2S C1S H1S1 107.4 . . ?
C6S C1S H1S2 107.4 . . ?
C2S C1S H1S2 107.4 . . ?
H1S1 C1S H1S2 106.9 . . ?
C3S C2S C1S 117.6(7) . . ?
C3S C2S H2S1 107.9 . . ?
C1S C2S H2S1 107.9 . . ?
C3S C2S H2S2 107.9 . . ?
C1S C2S H2S2 107.9 . . ?
H2S1 C2S H2S2 107.2 . . ?
C2S C3S C4S 123.6(8) . . ?
C2S C3S H3S1 106.4 . . ?
C4S C3S H3S1 106.4 . . ?
C2S C3S H3S2 106.4 . . ?
C4S C3S H3S2 106.4 . . ?
H3S1 C3S H3S2 106.5 . . ?
C3S C4S C5S 117.0(7) . . ?
C3S C4S H4S1 108.0 . . ?
C5S C4S H4S1 108.0 . . ?
C3S C4S H4S2 108.0 . . ?
C5S C4S H4S2 108.0 . . ?
H4S1 C4S H4S2 107.3 . . ?
C6S C5S C4S 119.1(6) . . ?
C6S C5S H5S1 107.5 . . ?
C4S C5S H5S1 107.5 . . ?
C6S C5S H5S2 107.5 . . ?
C4S C5S H5S2 107.5 . . ?
H5S1 C5S H5S2 107.0 . . ?
C5S C6S C1S 122.3(6) . . ?
C5S C6S H6S1 106.8 . . ?
C1S C6S H6S1 106.8 . . ?
C5S C6S H6S2 106.8 . . ?
C1S C6S H6S2 106.8 . . ?
H6S1 C6S H6S2 106.6 . . ?
C9S C7S C8S 111.6(4) 2_775 . ?
C9S C7S H7S1 109.3 2_775 . ?
C8S C7S H7S1 109.3 . . ?
C9S C7S H7S2 109.3 2_775 . ?
C8S C7S H7S2 109.3 . . ?
H7S1 C7S H7S2 108.0 . . ?
C9S C8S C7S 111.5(4) . . ?
C9S C8S H8S1 109.3 . . ?
C7S C8S H8S1 109.3 . . ?
C9S C8S H8S2 109.3 . . ?
C7S C8S H8S2 109.3 . . ?
H8S1 C8S H8S2 108.0 . . ?
C8S C9S C7S 111.5(5) . 2_775 ?
C8S C9S H9S1 109.3 . . ?
C7S C9S H9S1 109.3 2_775 . ?
C8S C9S H9S2 109.3 . . ?
C7S C9S H9S2 109.3 2_775 . ?
H9S1 C9S H9S2 108.0 . . ?

loop_
_geom_bond_atom_site_label_1
_geom_bond_atom_site_label_2
_geom_bond_distance
_geom_bond_site_symmetry_2
_geom_bond_publ_flag
O1 C33 1.394(5) . ?
O1 C32 1.409(5) . ?
O2 C33 1.207(5) . ?
N1 C1 1.367(6) . ?
N1 C4 1.383(6) . ?
N1 H1N 0.8800 . ?
N2 C6 1.351(6) . ?
N2 C9 1.378(6) . ?
N3 C14 1.354(5) . ?
N3 C11 1.395(5) . ?
N3 H3N 0.8800 . ?
N4 C16 1.350(6) . ?
N4 C19 1.351(6) . ?
N5 C32 1.260(6) . ?
N5 C34 1.447(6) . ?
C1 C20 1.399(6) . ?
C1 C2 1.412(7) . ?
C2 C3 1.365(6) . ?
C2 H2 0.9500 . ?
C3 C4 1.419(7) . ?
C3 H3 0.9500 . ?
C4 C5 1.381(6) . ?
C5 C6 1.400(7) . ?
C5 H5 0.9500 . ?
C6 C7 1.455(6) . ?
C7 C8 1.334(6) . ?
C7 H7 0.9500 . ?
C8 C9 1.456(6) . ?
C8 H8 0.9500 . ?
C9 C10 1.388(6) . ?
C10 C11 1.411(6) . ?
C10 C23 1.499(6) . ?
C11 C12 1.387(6) . ?
C12 C13 1.395(6) . ?
C12 H12 0.9500 . ?
C13 C14 1.403(6) . ?
C13 C32 1.424(6) . ?
C14 C15 1.430(6) . ?
C15 C16 1.394(6) . ?
C15 C33 1.456(6) . ?
C16 C17 1.527(6) . ?
C17 C18 1.513(6) . ?
C17 H17A 0.9900 . ?
C17 H17B 0.9900 . ?
C18 C22 1.518(6) . ?
C18 C19 1.540(6) . ?
C18 C21 1.541(6) . ?
C19 C20 1.366(6) . ?
C20 H20 0.9500 . ?
C21 H21A 0.9800 . ?
C21 H21B 0.9800 . ?
C21 H21C 0.9800 . ?
C22 H22A 0.9800 . ?
C22 H22B 0.9800 . ?
C22 H22C 0.9800 . ?
C23 C28 1.383(6) . ?
C23 C24 1.412(6) . ?
C24 C25 1.377(6) . ?
C24 C29 1.506(7) . ?
C25 C26 1.383(7) . ?
C25 H25 0.9500 . ?
C26 C27 1.400(6) . ?
C26 C30 1.505(7) . ?
C27 C28 1.393(6) . ?
C27 H27 0.9500 . ?
C28 C31 1.519(6) . ?
C29 H29A 0.9800 . ?
C29 H29B 0.9800 . ?
C29 H29C 0.9800 . ?
C30 H30A 0.9800 . ?
C30 H30B 0.9800 . ?
C30 H30C 0.9800 . ?
C31 H31A 0.9800 . ?
C31 H31B 0.9800 . ?
C31 H31C 0.9800 . ?
C34 C35 1.509(7) . ?
C34 H34A 0.9900 . ?
C34 H34B 0.9900 . ?
C35 C36 1.378(7) . ?
C35 C40 1.401(6) . ?
C36 C37 1.376(7) . ?
C36 H36 0.9500 . ?
C37 C38 1.383(7) . ?
C37 H37 0.9500 . ?
C38 C39 1.369(7) . ?
C38 H38 0.9500 . ?
C39 C40 1.385(7) . ?
C39 H39 0.9500 . ?
C40 H40 0.9500 . ?
C1S C6S 1.406(10) . ?
C1S C2S 1.442(9) . ?
C1S H1S1 0.9900 . ?
C1S H1S2 0.9900 . ?
C2S C3S 1.376(11) . ?
C2S H2S1 0.9900 . ?
C2S H2S2 0.9900 . ?
C3S C4S 1.403(11) . ?
C3S H3S1 0.9900 . ?
C3S H3S2 0.9900 . ?
C4S C5S 1.478(9) . ?
C4S H4S1 0.9900 . ?
C4S H4S2 0.9900 . ?
C5S C6S 1.359(10) . ?
C5S H5S1 0.9900 . ?
C5S H5S2 0.9900 . ?
C6S H6S1 0.9900 . ?
C6S H6S2 0.9900 . ?
C7S C9S 1.505(7) 2_775 ?
C7S C8S 1.511(7) . ?
C7S H7S1 0.9900 . ?
C7S H7S2 0.9900 . ?
C8S C9S 1.504(8) . ?
C8S H8S1 0.9900 . ?
C8S H8S2 0.9900 . ?
C9S C7S 1.505(7) 2_775 ?
C9S H9S1 0.9900 . ?
C9S H9S2 0.9900 . ?

loop_
_geom_torsion_atom_site_label_1
_geom_torsion_atom_site_label_2
_geom_torsion_atom_site_label_3
_geom_torsion_atom_site_label_4
_geom_torsion
_geom_torsion_site_symmetry_1
_geom_torsion_site_symmetry_2
_geom_torsion_site_symmetry_3
_geom_torsion_site_symmetry_4
_geom_torsion_publ_flag
C4 N1 C1 C20 178.5(4) . . . . ?
C4 N1 C1 C2 -0.7(5) . . . . ?
N1 C1 C2 C3 0.7(5) . . . . ?
C20 C1 C2 C3 -178.5(4) . . . . ?
C1 C2 C3 C4 -0.4(5) . . . . ?
C1 N1 C4 C5 -180.0(4) . . . . ?
C1 N1 C4 C3 0.4(5) . . . . ?
C2 C3 C4 C5 -179.5(4) . . . . ?
C2 C3 C4 N1 0.0(5) . . . . ?
N1 C4 C5 C6 -4.7(7) . . . . ?
C3 C4 C5 C6 174.8(4) . . . . ?
C9 N2 C6 C5 -176.8(4) . . . . ?
C9 N2 C6 C7 1.8(5) . . . . ?
C4 C5 C6 N2 2.1(7) . . . . ?
C4 C5 C6 C7 -176.4(4) . . . . ?
N2 C6 C7 C8 -1.8(5) . . . . ?
C5 C6 C7 C8 176.8(4) . . . . ?
C6 C7 C8 C9 0.9(5) . . . . ?
C6 N2 C9 C10 180.0(4) . . . . ?
C6 N2 C9 C8 -1.3(4) . . . . ?
C7 C8 C9 N2 0.2(5) . . . . ?
C7 C8 C9 C10 179.0(4) . . . . ?
N2 C9 C10 C11 5.3(6) . . . . ?
C8 C9 C10 C11 -173.3(4) . . . . ?
N2 C9 C10 C23 -175.6(4) . . . . ?
C8 C9 C10 C23 5.8(6) . . . . ?
C14 N3 C11 C12 -0.6(4) . . . . ?
C14 N3 C11 C10 176.3(4) . . . . ?
C9 C10 C11 C12 171.6(4) . . . . ?
C23 C10 C11 C12 -7.6(6) . . . . ?
C9 C10 C11 N3 -4.7(6) . . . . ?
C23 C10 C11 N3 176.1(4) . . . . ?
N3 C11 C12 C13 1.1(4) . . . . ?
C10 C11 C12 C13 -175.7(4) . . . . ?
C11 C12 C13 C14 -1.2(5) . . . . ?
C11 C12 C13 C32 178.1(4) . . . . ?
C11 N3 C14 C13 -0.2(4) . . . . ?
C11 N3 C14 C15 -179.3(4) . . . . ?
C12 C13 C14 N3 0.8(5) . . . . ?
C32 C13 C14 N3 -178.5(4) . . . . ?
C12 C13 C14 C15 180.0(4) . . . . ?
C32 C13 C14 C15 0.7(6) . . . . ?
N3 C14 C15 C16 -2.7(7) . . . . ?
C13 C14 C15 C16 178.4(4) . . . . ?
N3 C14 C15 C33 174.6(4) . . . . ?
C13 C14 C15 C33 -4.4(6) . . . . ?
C19 N4 C16 C15 -177.0(4) . . . . ?
C19 N4 C16 C17 3.0(5) . . . . ?
C14 C15 C16 N4 -1.2(7) . . . . ?
C33 C15 C16 N4 -178.3(4) . . . . ?
C14 C15 C16 C17 178.7(4) . . . . ?
C33 C15 C16 C17 1.6(6) . . . . ?
N4 C16 C17 C18 -8.9(5) . . . . ?
C15 C16 C17 C18 171.1(4) . . . . ?
C16 C17 C18 C22 131.1(4) . . . . ?
C16 C17 C18 C19 10.1(4) . . . . ?
C16 C17 C18 C21 -105.3(4) . . . . ?
C16 N4 C19 C20 -176.6(4) . . . . ?
C16 N4 C19 C18 4.3(5) . . . . ?
C17 C18 C19 N4 -9.5(5) . . . . ?
C22 C18 C19 N4 -130.9(4) . . . . ?
C21 C18 C19 N4 107.7(4) . . . . ?
C17 C18 C19 C20 171.3(4) . . . . ?
C22 C18 C19 C20 49.9(5) . . . . ?
C21 C18 C19 C20 -71.5(5) . . . . ?
N4 C19 C20 C1 6.5(8) . . . . ?
C18 C19 C20 C1 -174.4(4) . . . . ?
N1 C1 C20 C19 -3.6(8) . . . . ?
C2 C1 C20 C19 175.5(4) . . . . ?
C9 C10 C23 C28 92.3(5) . . . . ?
C11 C10 C23 C28 -88.4(5) . . . . ?
C9 C10 C23 C24 -89.7(5) . . . . ?
C11 C10 C23 C24 89.5(5) . . . . ?
C28 C23 C24 C25 -0.6(6) . . . . ?
C10 C23 C24 C25 -178.5(4) . . . . ?
C28 C23 C24 C29 179.4(4) . . . . ?
C10 C23 C24 C29 1.4(6) . . . . ?
C23 C24 C25 C26 1.0(7) . . . . ?
C29 C24 C25 C26 -179.0(4) . . . . ?
C24 C25 C26 C27 -0.5(7) . . . . ?
C24 C25 C26 C30 -179.4(4) . . . . ?
C25 C26 C27 C28 -0.4(7) . . . . ?
C30 C26 C27 C28 178.5(4) . . . . ?
C24 C23 C28 C27 -0.3(6) . . . . ?
C10 C23 C28 C27 177.7(4) . . . . ?
C24 C23 C28 C31 178.5(4) . . . . ?
C10 C23 C28 C31 -3.6(6) . . . . ?
C26 C27 C28 C23 0.8(7) . . . . ?
C26 C27 C28 C31 -178.0(4) . . . . ?
C34 N5 C32 O1 0.7(6) . . . . ?
C34 N5 C32 C13 -178.9(4) . . . . ?
C33 O1 C32 N5 -175.0(4) . . . . ?
C33 O1 C32 C13 4.7(5) . . . . ?
C12 C13 C32 N5 0.0(7) . . . . ?
C14 C13 C32 N5 179.2(4) . . . . ?
C12 C13 C32 O1 -179.6(4) . . . . ?
C14 C13 C32 O1 -0.5(6) . . . . ?
C32 O1 C33 O2 172.3(4) . . . . ?
C32 O1 C33 C15 -8.8(6) . . . . ?
C16 C15 C33 O2 4.3(7) . . . . ?
C14 C15 C33 O2 -173.1(4) . . . . ?
C16 C15 C33 O1 -174.5(4) . . . . ?
C14 C15 C33 O1 8.1(6) . . . . ?
C32 N5 C34 C35 -176.8(4) . . . . ?
N5 C34 C35 C36 -179.8(4) . . . . ?
N5 C34 C35 C40 -0.1(6) . . . . ?
C40 C35 C36 C37 -0.1(7) . . . . ?
C34 C35 C36 C37 179.6(4) . . . . ?
C35 C36 C37 C38 -0.8(7) . . . . ?
C36 C37 C38 C39 1.3(7) . . . . ?
C37 C38 C39 C40 -0.9(7) . . . . ?
C38 C39 C40 C35 0.0(7) . . . . ?
C36 C35 C40 C39 0.6(6) . . . . ?
C34 C35 C40 C39 -179.2(4) . . . . ?
C6S C1S C2S C3S -5.8(16) . . . . ?
C1S C2S C3S C4S 10.3(19) . . . . ?
C2S C3S C4S C5S -9.9(19) . . . . ?
C3S C4S C5S C6S 5.0(15) . . . . ?
C4S C5S C6S C1S -1.1(17) . . . . ?
C2S C1S C6S C5S 1.5(18) . . . . ?
C9S C7S C8S C9S 54.6(7) 2_775 . . . ?
C7S C8S C9S C7S -54.5(6) . . . 2_775 ?
